data_1535543
loop_
_publ_author_name
'Brink, F.J.'
'Withers, R.L.'
'Poulain, M.'
'Cordier, S.'

_publ_section_title
;
 An electron diffraction and bond valence sum investigation of
 oxygen/fluorine ordering in Nb(n) O(2n-1) F(n+2), n = 3
;
_journal_name_full 'Journal of Solid State Chemistry'
_journal_page_first 341
_journal_page_last 348
_journal_volume 179
_journal_year 2006
_chemical_formula_sum 'F5 Nb3 O5'
_chemical_name_systematic 'Nb3 O5 F5'
_space_group_IT_number 139
_symmetry_space_group_name_Hall '-I 4 2'
_symmetry_space_group_name_H-M 'I 4/m m m'
_cell_angle_alpha 90
_cell_angle_beta 90
_cell_angle_gamma 90
_cell_formula_units_Z 2
_cell_length_a 3.913508
_cell_length_b 3.913508
_cell_length_c 24.21111
_cell_volume 370.806
_citation_journal_id_ASTM JSSCBI
_cod_data_source_file Brink_JSSCBI_2006_1288.cif
_cod_data_source_block F5Nb3O5
_cod_original_cell_volume 370.8063
_cod_database_code 1535543

loop_
_symmetry_equiv_pos_as_xyz
x,y,z
-y,x,z
-x,-y,z
y,-x,z
x,-y,-z
y,x,-z
-x,y,-z
-y,-x,-z
-x,-y,-z
y,-x,-z
x,y,-z
-y,x,-z
-x,y,z
-y,-x,z
x,-y,z
y,x,z
x+1/2,y+1/2,z+1/2
-y+1/2,x+1/2,z+1/2
-x+1/2,-y+1/2,z+1/2
y+1/2,-x+1/2,z+1/2
x+1/2,-y+1/2,-z+1/2
y+1/2,x+1/2,-z+1/2
-x+1/2,y+1/2,-z+1/2
-y+1/2,-x+1/2,-z+1/2
-x+1/2,-y+1/2,-z+1/2
y+1/2,-x+1/2,-z+1/2
x+1/2,y+1/2,-z+1/2
-y+1/2,x+1/2,-z+1/2
-x+1/2,y+1/2,z+1/2
-y+1/2,-x+1/2,z+1/2
x+1/2,-y+1/2,z+1/2
y+1/2,x+1/2,z+1/2

loop_
_atom_site_label
_atom_site_type_symbol
_atom_site_fract_x
_atom_site_fract_y
_atom_site_fract_z
_atom_site_occupancy
_atom_site_U_iso_or_equiv
F3 F-1 0 0 0.239 0.5 0.0
O1 O-2 0.5 0 0.1589 0.5 0.0
O3 O-2 0 0 0.239 0.5 0.0
F1 F-1 0.5 0 0.1589 0.5 0.0
O4 O-2 0 0 0.0811 0.5 0.0
Nb1 Nb+5 0 0 0.16377 1 0.0
F2 F-1 0 -0.5 0 0.5 0.0
Nb2 Nb+5 0 0 0 1 0.0
O2 O-2 0 -0.5 0 0.5 0.0
F4 F-1 0 0 0.0811 0.5 0.0
